data_7716323
loop_
_publ_author_name
'Kim, Dongwon'
'Kim, Gyeongmin'
'Kim, Gyeongwoo'
'Park, Junmyeong'
'Han, Jihun'
'Hossain, Mohammad Mozammal'
'Jung, Ok-Sang'
'Lee, Young-A'

_publ_section_title
;
 M(II) effect on encapsulation of guests into a series of
 M<sub>3</sub>L<sub>2</sub> chiral cages: enantio-recognition.
;
_journal_issue 25
_journal_name_full 'Dalton transactions (Cambridge, England : 2003)'
_journal_page_first 10704
_journal_page_last 10711
_journal_paper_doi 10.1039/d4dt01198h
_journal_volume 53
_journal_year 2024
_chemical_formula_moiety 'C111 H104 N12 Ni3 O31, 6(ClO4), 6(C4H10O)'
_chemical_formula_sum 'C135 H174 Cl6 N12 Ni3 O61'
_chemical_formula_weight 3329.68
_space_group_crystal_system orthorhombic
_space_group_IT_number 18
_space_group_name_Hall 'P 2 2ab'
_space_group_name_H-M_alt 'P 21 21 2'
_atom_sites_solution_hydrogens geom
_atom_sites_solution_primary dual
_audit_creation_method SHELXL-2019/2
_audit_update_record
;
2024-03-02 deposited with the CCDC.	2024-06-05 downloaded from the CCDC.
;
_cell_angle_alpha 90
_cell_angle_beta 90
_cell_angle_gamma 90
_cell_formula_units_Z 2
_cell_length_a 23.201(5)
_cell_length_b 24.714(5)
_cell_length_c 14.446(3)
_cell_measurement_reflns_used 201652
_cell_measurement_temperature 100(2)
_cell_measurement_theta_max 33.749
_cell_measurement_theta_min 0.401
_cell_volume 8283(3)
_computing_cell_refinement 'HKL3000sm (Otwinowski & Minor, 1997)'
_computing_data_collection 'PAL BL2D-SMDC Program (Shin et. al, 2016)'
_computing_data_reduction 'HKL3000sm (Otwinowski & Minor, 1997)'
_computing_structure_refinement 'SHELXL-2019/2 (Sheldrick, 2019)'
_computing_structure_solution 'SHELXT 2018/2 (Sheldrick, 2018)'
_diffrn_ambient_temperature 100(2)
_diffrn_measured_fraction_theta_full 0.991
_diffrn_measured_fraction_theta_max 0.863
_diffrn_measurement_device_type 'Rayonix MX225HS CCD area detector'
_diffrn_measurement_method 'omega scan'
_diffrn_radiation_type synchrotron
_diffrn_radiation_wavelength 0.700
_diffrn_reflns_av_R_equivalents 0.0423
_diffrn_reflns_av_unetI/netI 0.0328
_diffrn_reflns_Laue_measured_fraction_full 0.991
_diffrn_reflns_Laue_measured_fraction_max 0.863
_diffrn_reflns_limit_h_max 34
_diffrn_reflns_limit_h_min -34
_diffrn_reflns_limit_k_max 33
_diffrn_reflns_limit_k_min -34
_diffrn_reflns_limit_l_max 20
_diffrn_reflns_limit_l_min -20
_diffrn_reflns_number 102881
_diffrn_reflns_point_group_measured_fraction_full 0.993
_diffrn_reflns_point_group_measured_fraction_max 0.860
_diffrn_reflns_theta_full 24.835
_diffrn_reflns_theta_max 33.699
_diffrn_reflns_theta_min 1.388
_diffrn_source 'PLSII 2D bending magnet'
_exptl_absorpt_coefficient_mu 0.499
_exptl_absorpt_correction_T_max 1.000
_exptl_absorpt_correction_T_min 0.897
_exptl_absorpt_correction_type empirical
_exptl_absorpt_process_details 'HKL3000sm Scalepack(Otwinowski et.al,2003)'
_exptl_crystal_colour 'pale green'
_exptl_crystal_density_diffrn 1.335
_exptl_crystal_description block
_exptl_crystal_F_000 3484
_exptl_crystal_size_max 0.260
_exptl_crystal_size_mid 0.240
_exptl_crystal_size_min 0.210
_refine_diff_density_max 0.773
_refine_diff_density_min -1.011
_refine_diff_density_rms 0.096
_refine_ls_abs_structure_details
;
 Flack x determined using 8959 quotients [(I+)-(I-)]/[(I+)+(I-)]
 (Parsons, Flack and Wagner, Acta Cryst. B69 (2013) 249-259).
;
_refine_ls_abs_structure_Flack 0.030(3)
_refine_ls_extinction_method none
_refine_ls_goodness_of_fit_ref 1.131
_refine_ls_hydrogen_treatment constr
_refine_ls_matrix_type full
_refine_ls_number_parameters 869
_refine_ls_number_reflns 29724
_refine_ls_number_restraints 1301
_refine_ls_restrained_S_all 1.153
_refine_ls_R_factor_all 0.0870
_refine_ls_R_factor_gt 0.0744
_refine_ls_shift/su_max 0.001
_refine_ls_shift/su_mean 0.000
_refine_ls_structure_factor_coef Fsqd
_refine_ls_weighting_details 'w=1/[\s^2^(Fo^2^)+(0.1641P)^2^+0.1649P] where P=(Fo^2^+2Fc^2^)/3'
_refine_ls_weighting_scheme calc
_refine_ls_wR_factor_gt 0.2298
_refine_ls_wR_factor_ref 0.2467
_reflns_Friedel_coverage 0.861
_reflns_Friedel_fraction_full 0.995
_reflns_Friedel_fraction_max 0.856
_reflns_number_gt 22894
_reflns_number_total 29724
_reflns_threshold_expression 'I > 2\s(I)'
_cod_data_source_file d4dt01198h2.cif
_cod_data_source_block rs-Ni3L2_S-BuOH
_cod_depositor_comments 'Adding full bibliography for 7716315--7716324.cif.'
_cod_database_code 7716323
_shelx_shelxl_version_number 2019/2
_shelx_space_group_comment
;
The symmetry employed for this shelxl refinement is uniquely defined
by the following loop, which should always be used as a source of
symmetry information in preference to the above space-group names.
They are only intended as comments.
;
_shelx_estimated_absorpt_t_min 0.881
_shelx_estimated_absorpt_t_max 0.902

loop_
_space_group_symop_operation_xyz
'x, y, z'
'-x, -y, z'
'-x+1/2, y+1/2, -z'
'x+1/2, -y+1/2, -z'

loop_
_atom_site_label
_atom_site_type_symbol
_atom_site_fract_x
_atom_site_fract_y
_atom_site_fract_z
_atom_site_U_iso_or_equiv
_atom_site_adp_type
_atom_site_occupancy
_atom_site_site_symmetry_order
_atom_site_calc_flag
_atom_site_refinement_flags_posn
_atom_site_refinement_flags_adp
_atom_site_refinement_flags_occupancy
_atom_site_disorder_assembly
_atom_site_disorder_group
Ni01 Ni 0.500000 0.500000 0.94399(5) 0.04698(15) Uani 1 2 d S T P . .
O2 O 0.68356(13) 0.67996(11) 0.78537(17) 0.0477(5) Uani 1 1 d . U . . .
N2 N 0.72513(15) 0.61401(13) 0.6479(2) 0.0459(6) Uani 1 1 d . U . . .
H2 H 0.740607 0.593134 0.690554 0.055 Uiso 1 1 calc R U . . .
C3 C 0.67737(19) 0.60112(17) 0.9205(2) 0.0510(8) Uani 1 1 d . U . . .
H3 H 0.712957 0.619710 0.913589 0.061 Uiso 1 1 calc R U . . .
O3 O 0.66254(15) 0.61934(11) 0.52913(19) 0.0513(6) Uani 1 1 d . U . . .
N1 N 0.57291(15) 0.54698(14) 0.9404(2) 0.0483(6) Uani 1 1 d . U . . .
O1 O 0.60046(15) 0.65104(14) 0.7198(2) 0.0578(7) Uani 1 1 d . U . . .
Ni02 Ni 0.46701(2) 0.32194(2) 0.42001(4) 0.05129(13) Uani 1 1 d . . . . .
O4 O 0.55031(18) 0.33795(16) 0.7811(3) 0.0659(8) Uani 1 1 d . U . . .
N4 N 0.69021(17) 0.37314(12) 0.77857(17) 0.0480(7) Uani 1 1 d . U . . .
H4 H 0.705182 0.357900 0.729040 0.058 Uiso 1 1 calc R U . . .
O5 O 0.62590(17) 0.28119(12) 0.7947(2) 0.0583(7) Uani 1 1 d . U . . .
N5 N 0.59506(17) 0.64314(16) 0.3353(2) 0.0542(7) Uani 1 1 d . U . . .
O6 O 0.6433(2) 0.44480(13) 0.8373(2) 0.0660(9) Uani 1 1 d . U . . .
N6 N 0.69872(16) 0.43001(12) 0.35612(18) 0.0457(6) Uani 1 1 d . U . . .
H6 H 0.720119 0.459213 0.361959 0.055 Uiso 1 1 calc R U . . .
O7 O 0.58051(16) 0.47924(16) 0.2800(3) 0.0645(8) Uani 1 1 d . U . . .
O8 O 0.66336(15) 0.48052(12) 0.19932(17) 0.0519(6) Uani 1 1 d . U . . .
O9 O 0.62962(16) 0.37759(12) 0.4199(2) 0.0567(7) Uani 1 1 d . U . . .
Cl1A Cl 0.81285(19) 0.50355(17) 0.8105(3) 0.1672(16) Uani 1 1 d D U . . .
Cl2A Cl 1.00309(6) 0.16051(4) 0.89605(6) 0.0580(2) Uani 1 1 d . U . . .
O1B O 0.500000 0.500000 0.7965(4) 0.139(4) Uani 1 2 d DS TU P . .
C2B C 0.4839(5) 0.5514(5) 0.6646(9) 0.160(6) Uani 1 1 d D U . . .
H2B1 H 0.501176 0.579040 0.704539 0.240 Uiso 1 1 calc R U . . .
H2B2 H 0.441804 0.554738 0.666446 0.240 Uiso 1 1 calc R U . . .
H2B3 H 0.497366 0.556495 0.600870 0.240 Uiso 1 1 calc R U . . .
C1 C 0.61772(19) 0.53686(18) 0.9967(2) 0.0511(8) Uani 1 1 d . U . . .
H1 H 0.612963 0.510716 1.044308 0.061 Uiso 1 1 calc R U . . .
C2 C 0.6699(2) 0.56236(19) 0.9889(3) 0.0542(8) Uani 1 1 d . U . . .
H2A H 0.700608 0.553620 1.029803 0.065 Uiso 1 1 calc R U . . .
N3 N 0.53217(17) 0.29107(16) 0.5044(2) 0.0533(7) Uani 1 1 d . U . . .
C4 C 0.63099(18) 0.61187(15) 0.8622(2) 0.0455(7) Uani 1 1 d . U . . .
C5 C 0.58005(19) 0.58470(16) 0.8730(3) 0.0487(7) Uani 1 1 d . U . . .
H5 H 0.548919 0.592423 0.832407 0.058 Uiso 1 1 calc R U . . .
C6 C 0.63550(18) 0.64976(16) 0.7808(2) 0.0472(7) Uani 1 1 d . U . . .
C7 C 0.74071(18) 0.67135(15) 0.6460(2) 0.0472(7) Uani 1 1 d . U . . .
H7 H 0.741716 0.684052 0.580273 0.057 Uiso 1 1 calc R U . . .
C8 C 0.6995(2) 0.70818(15) 0.7023(2) 0.0499(7) Uani 1 1 d . U . . .
H8 H 0.665219 0.719873 0.665457 0.060 Uiso 1 1 calc R U . . .
C9 C 0.7374(2) 0.75626(18) 0.7322(3) 0.0579(9) Uani 1 1 d . U . . .
H9A H 0.736916 0.785419 0.685171 0.069 Uiso 1 1 calc R U . . .
H9B H 0.724701 0.771163 0.792422 0.069 Uiso 1 1 calc R U . . .
C10 C 0.7961(2) 0.73072(17) 0.7395(3) 0.0537(9) Uani 1 1 d . U . . .
O10 O 0.52871(17) 0.35956(18) 0.3434(3) 0.0704(9) Uani 1 1 d . . . A 1
O11 O 0.46783(18) 0.25532(15) 0.3344(3) 0.0656(8) Uani 1 1 d . . . B 1
O12 O 0.40367(15) 0.29007(15) 0.5030(2) 0.0593(7) Uani 1 1 d . . . C 1
O13 O 0.45828(17) 0.39179(17) 0.5049(3) 0.0666(8) Uani 1 1 d . . . D 1
O14 O 0.44696(16) 0.56602(13) 0.9485(4) 0.0750(11) Uani 1 1 d . . . . .
C11 C 0.7989(2) 0.68189(18) 0.6906(3) 0.0547(9) Uani 1 1 d . U . . .
C12 C 0.8478(2) 0.6521(3) 0.6859(5) 0.0767(15) Uani 1 1 d . U . . .
H12 H 0.848530 0.619277 0.651801 0.092 Uiso 1 1 calc R U . . .
C13 C 0.8974(3) 0.6702(3) 0.7320(7) 0.097(2) Uani 1 1 d . U . . .
H13 H 0.931985 0.649767 0.729734 0.117 Uiso 1 1 calc R U . . .
C14 C 0.8950(3) 0.7197(3) 0.7820(5) 0.0801(16) Uani 1 1 d . U . . .
H14 H 0.928233 0.731969 0.814230 0.096 Uiso 1 1 calc R U . . .
O15 O 0.500000 0.500000 1.0878(3) 0.0579(9) Uani 1 2 d S T P . .
C15 C 0.8463(2) 0.7493(2) 0.7843(3) 0.0613(11) Uani 1 1 d . U . . .
H15 H 0.845746 0.782866 0.816287 0.074 Uiso 1 1 calc R U . . .
C16 C 0.68870(16) 0.59233(14) 0.5882(2) 0.0429(6) Uani 1 1 d . U . . .
C17 C 0.5753(2) 0.2639(2) 0.4662(3) 0.0580(9) Uani 1 1 d . U . . .
H17 H 0.573709 0.256326 0.401766 0.070 Uiso 1 1 calc R U . . .
C18 C 0.6224(2) 0.2461(2) 0.5159(3) 0.0612(10) Uani 1 1 d . U . . .
H18 H 0.651999 0.226027 0.486306 0.073 Uiso 1 1 calc R U . . .
C19 C 0.6260(2) 0.2578(2) 0.6090(3) 0.0586(9) Uani 1 1 d . U . . .
H19 H 0.658189 0.246462 0.644671 0.070 Uiso 1 1 calc R U . . .
C20 C 0.5810(2) 0.28651(18) 0.6491(3) 0.0560(9) Uani 1 1 d . U . . .
C21 C 0.5344(2) 0.30238(18) 0.5951(3) 0.0531(8) Uani 1 1 d . U . . .
H21 H 0.503487 0.321632 0.622967 0.064 Uiso 1 1 calc R U . . .
C22 C 0.5837(2) 0.30483(18) 0.7487(3) 0.0575(9) Uani 1 1 d . U . . .
C23 C 0.6922(2) 0.34441(16) 0.8664(2) 0.0551(9) Uani 1 1 d . U . . .
H23 H 0.692074 0.371863 0.917218 0.066 Uiso 1 1 calc R U . . .
C24 C 0.6403(3) 0.3049(2) 0.8828(3) 0.0656(12) Uani 1 1 d . U . . .
H24 H 0.606662 0.323198 0.912623 0.079 Uiso 1 1 calc R U . . .
C25 C 0.6667(4) 0.2600(2) 0.9448(3) 0.0811(17) Uani 1 1 d . U . . .
H25A H 0.658449 0.266949 1.010927 0.097 Uiso 1 1 calc R U . . .
H25B H 0.651284 0.224024 0.927785 0.097 Uiso 1 1 calc R U . . .
C26 C 0.7310(4) 0.2631(2) 0.9258(3) 0.0793(16) Uani 1 1 d . U . . .
C27 C 0.7451(3) 0.3091(2) 0.8783(2) 0.0639(12) Uani 1 1 d . U . . .
C28 C 0.8020(3) 0.3197(3) 0.8530(4) 0.0748(14) Uani 1 1 d . U . . .
H28 H 0.812303 0.352110 0.821598 0.090 Uiso 1 1 calc R U . . .
C29 C 0.8432(4) 0.2807(3) 0.8758(5) 0.098(2) Uani 1 1 d . U . . .
H29 H 0.881864 0.286813 0.857041 0.117 Uiso 1 1 calc R U . . .
C30 C 0.8315(5) 0.2357(4) 0.9219(5) 0.101(2) Uani 1 1 d . U . . .
H30 H 0.861414 0.210966 0.937168 0.122 Uiso 1 1 calc R U . . .
C31 C 0.7742(5) 0.2250(3) 0.9480(4) 0.103(3) Uani 1 1 d . U . . .
H31 H 0.764745 0.192585 0.979980 0.124 Uiso 1 1 calc R U . . .
C32 C 0.6424(2) 0.6689(2) 0.3058(3) 0.0584(9) Uani 1 1 d . U . . .
H32 H 0.646134 0.706447 0.318882 0.070 Uiso 1 1 calc R U . . .
C33 C 0.6862(2) 0.6436(2) 0.2572(3) 0.0613(10) Uani 1 1 d . U . . .
H33 H 0.719191 0.663421 0.237835 0.074 Uiso 1 1 calc R U . . .
C34 C 0.6813(2) 0.5894(2) 0.2375(3) 0.0584(9) Uani 1 1 d . U . . .
H34 H 0.711108 0.570917 0.205345 0.070 Uiso 1 1 calc R U . . .
C35 C 0.6323(2) 0.56251(19) 0.2652(2) 0.0518(8) Uani 1 1 d . U . . .
C36 C 0.59049(19) 0.59098(19) 0.3126(3) 0.0539(8) Uani 1 1 d . U . . .
H36 H 0.556406 0.572306 0.330154 0.065 Uiso 1 1 calc R U . . .
C37 C 0.62112(19) 0.50299(18) 0.2498(2) 0.0514(8) Uani 1 1 d . U . . .
C38 C 0.7011(2) 0.39856(15) 0.2705(2) 0.0509(8) Uani 1 1 d . U . . .
H38 H 0.689054 0.360492 0.283785 0.061 Uiso 1 1 calc R U . . .
C39 C 0.6616(2) 0.42230(16) 0.1926(2) 0.0520(8) Uani 1 1 d . U . . .
H39 H 0.621359 0.407952 0.196176 0.062 Uiso 1 1 calc R U . . .
C40 C 0.6914(3) 0.4064(2) 0.1026(2) 0.0651(12) Uani 1 1 d . U . . .
H40A H 0.676246 0.371668 0.078776 0.078 Uiso 1 1 calc R U . . .
H40B H 0.686187 0.434666 0.054743 0.078 Uiso 1 1 calc R U . . .
C1C C 0.8231(7) 0.5416(5) 0.4151(11) 0.153(5) Uiso 1 1 d D U . . .
H1C H 0.859731 0.530268 0.384272 0.184 Uiso 1 1 calc R U . . .
O1C O 0.7783(3) 0.5186(2) 0.3604(4) 0.0931(14) Uiso 1 1 d . U . . .
H1C1 H 0.783226 0.527053 0.304606 0.140 Uiso 1 1 calc R U . . .
C2C C 0.8289(9) 0.5237(7) 0.5116(12) 0.176(6) Uiso 1 1 d D U . . .
H2C1 H 0.796022 0.537113 0.548760 0.212 Uiso 1 1 calc R U . . .
H2C2 H 0.864954 0.538151 0.538633 0.212 Uiso 1 1 calc R U . . .
C3C C 0.8300(10) 0.4626(7) 0.5122(15) 0.202(8) Uiso 1 1 d D U . . .
H3C1 H 0.822735 0.449050 0.449568 0.303 Uiso 1 1 calc R U . . .
H3C2 H 0.800081 0.449094 0.554203 0.303 Uiso 1 1 calc R U . . .
H3C3 H 0.867821 0.450073 0.533389 0.303 Uiso 1 1 calc R U . . .
C4C C 0.8225(7) 0.6042(5) 0.4086(12) 0.154(5) Uiso 1 1 d D U . . .
H4C1 H 0.783038 0.617464 0.417194 0.231 Uiso 1 1 calc R U . . .
H4C2 H 0.836647 0.615420 0.347571 0.231 Uiso 1 1 calc R U . . .
H4C3 H 0.847428 0.619428 0.456775 0.231 Uiso 1 1 calc R U . . .
C41 C 0.7539(3) 0.4012(2) 0.1294(3) 0.0635(11) Uani 1 1 d . U . . .
C42 C 0.7595(2) 0.39806(19) 0.2255(3) 0.0582(9) Uani 1 1 d . U . . .
C43 C 0.8133(3) 0.3919(3) 0.2675(5) 0.0817(16) Uani 1 1 d . U . . .
H43 H 0.816166 0.388137 0.332835 0.098 Uiso 1 1 calc R U . . .
C44 C 0.8614(4) 0.3913(4) 0.2146(7) 0.104(2) Uani 1 1 d . U . . .
H44 H 0.898386 0.389571 0.242490 0.124 Uiso 1 1 calc R U . . .
C45 C 0.8558(4) 0.3932(4) 0.1152(6) 0.105(3) Uani 1 1 d . U . . .
H45 H 0.889097 0.390403 0.077326 0.126 Uiso 1 1 calc R U . . .
C46 C 0.8017(4) 0.3992(3) 0.0747(5) 0.0905(19) Uani 1 1 d . U . . .
H46 H 0.798203 0.401795 0.009291 0.109 Uiso 1 1 calc R U . . .
C47 C 0.66489(17) 0.41506(13) 0.4245(2) 0.0431(6) Uani 1 1 d . U . . .
C48 C 0.6663(2) 0.42204(15) 0.7713(2) 0.0471(7) Uani 1 1 d . U . . .
C49 C 0.67536(15) 0.50409(14) 0.51048(19) 0.0408(6) Uani 1 1 d . U . . .
H49 H 0.676765 0.522946 0.453220 0.049 Uiso 1 1 calc R U . . .
C50 C 0.66875(15) 0.44766(13) 0.5118(2) 0.0404(6) Uani 1 1 d . U . . .
C51 C 0.66558(16) 0.42027(13) 0.5961(2) 0.0414(6) Uani 1 1 d . U . . .
H51 H 0.660660 0.382109 0.597161 0.050 Uiso 1 1 calc R U . . .
C52 C 0.66964(16) 0.44905(15) 0.6788(2) 0.0429(6) Uani 1 1 d . U . . .
C53 C 0.67631(16) 0.50541(14) 0.67794(19) 0.0415(6) Uani 1 1 d . U . . .
H53 H 0.678375 0.524939 0.734492 0.050 Uiso 1 1 calc R U . . .
C54 C 0.67986(15) 0.53248(13) 0.5941(2) 0.0398(6) Uani 1 1 d . U . . .
O1A O 0.7742(7) 0.4559(4) 0.8215(15) 0.332(10) Uani 1 1 d D U . . .
O2A O 0.8481(9) 0.4936(9) 0.7205(11) 0.404(12) Uani 1 1 d D U . . .
O3A O 0.8540(7) 0.5051(7) 0.8885(10) 0.289(8) Uani 1 1 d D U . . .
O4A O 0.7819(3) 0.5532(2) 0.7970(4) 0.1004(17) Uani 1 1 d D U . . .
O5A O 0.97740(19) 0.20536(16) 0.8508(3) 0.0708(9) Uani 1 1 d . U . . .
O6A O 1.0652(2) 0.1722(2) 0.9010(5) 0.0973(16) Uani 1 1 d . U . . .
O7A O 0.9865(3) 0.15600(18) 0.9866(3) 0.0924(17) Uani 1 1 d . U . . .
O8A O 1.0024(2) 0.11236(16) 0.8432(2) 0.0687(8) Uani 1 1 d . U . . .
Cl3A Cl 0.78166(7) 0.30383(6) 0.54977(9) 0.0738(4) Uani 1 1 d . U . E 2
O9A O 0.7679(3) 0.2475(3) 0.5475(7) 0.137(3) Uani 1 1 d . U . E 2
O10A O 0.7600(3) 0.3207(3) 0.6316(3) 0.118(2) Uani 1 1 d . U . E 2
O11A O 0.8408(4) 0.3029(4) 0.5453(12) 0.194(5) Uani 1 1 d . U . E 2
O12A O 0.7413(5) 0.3261(4) 0.4799(4) 0.151(4) Uani 1 1 d . U . E 2
C1B C 0.500000 0.500000 0.6958(4) 0.0485(10) Uani 1 2 d DS TU P . .
O2B O 0.500000 0.500000 0.4314(11) 0.175(6) Uani 1 2 d S T P . .

loop_
_atom_site_aniso_label
_atom_site_aniso_U_11
_atom_site_aniso_U_22
_atom_site_aniso_U_33
_atom_site_aniso_U_23
_atom_site_aniso_U_13
_atom_site_aniso_U_12
Ni01 0.0565(3) 0.0459(3) 0.0386(3) 0.000 0.000 -0.0004(3)
O2 0.0611(14) 0.0509(12) 0.0312(10) -0.0036(9) -0.0032(9) -0.0088(11)
N2 0.0608(17) 0.0454(13) 0.0313(12) 0.0000(9) -0.0073(11) -0.0056(12)
C3 0.062(2) 0.0611(19) 0.0301(13) -0.0073(13) -0.0014(13) -0.0085(16)
O3 0.0750(18) 0.0429(11) 0.0359(11) 0.0034(9) -0.0164(11) -0.0053(11)
N1 0.0557(16) 0.0515(15) 0.0376(13) -0.0025(11) 0.0031(12) 0.0016(12)
O1 0.0643(17) 0.0662(17) 0.0429(13) 0.0076(12) -0.0089(12) -0.0075(14)
Ni02 0.0517(2) 0.0609(3) 0.0412(2) 0.01036(19) 0.00456(18) 0.0034(2)
O4 0.079(2) 0.0667(18) 0.0520(16) -0.0026(13) 0.0063(15) 0.0124(16)
N4 0.082(2) 0.0434(13) 0.0189(9) -0.0005(8) 0.0039(11) 0.0099(13)
O5 0.089(2) 0.0509(14) 0.0346(12) 0.0088(10) 0.0033(13) 0.0098(14)
N5 0.0597(18) 0.0623(18) 0.0405(15) -0.0098(13) -0.0106(13) 0.0075(15)
O6 0.109(3) 0.0539(15) 0.0348(12) 0.0020(10) 0.0288(15) 0.0167(16)
N6 0.0694(19) 0.0447(13) 0.0231(10) -0.0045(8) -0.0033(11) -0.0015(13)
O7 0.0646(18) 0.0715(19) 0.0573(18) -0.0132(15) -0.0001(15) 0.0025(15)
O8 0.0738(17) 0.0568(13) 0.0252(9) -0.0024(9) -0.0015(10) 0.0112(13)
O9 0.0832(19) 0.0507(13) 0.0362(11) -0.0023(10) -0.0090(13) -0.0181(13)
Cl1A 0.181(3) 0.143(2) 0.177(3) -0.011(3) -0.085(3) 0.052(2)
Cl2A 0.0786(6) 0.0573(5) 0.0382(4) 0.0061(3) -0.0005(4) 0.0059(5)
O1B 0.221(9) 0.151(7) 0.047(3) 0.000 0.000 -0.119(7)
C2B 0.131(8) 0.155(10) 0.194(11) 0.105(9) 0.066(8) 0.046(7)
C1 0.062(2) 0.063(2) 0.0286(13) -0.0021(12) 0.0021(13) 0.0030(16)
C2 0.064(2) 0.066(2) 0.0325(14) -0.0031(13) -0.0064(14) -0.0021(17)
N3 0.0553(16) 0.0647(19) 0.0399(14) 0.0129(12) 0.0061(13) -0.0007(15)
C4 0.0570(18) 0.0470(15) 0.0324(13) -0.0065(11) -0.0010(12) 0.0002(13)
C5 0.0570(19) 0.0494(17) 0.0395(15) -0.0008(12) 0.0005(13) 0.0045(14)
C6 0.0570(19) 0.0498(17) 0.0347(14) -0.0032(11) -0.0005(13) -0.0048(14)
C7 0.063(2) 0.0486(16) 0.0296(12) -0.0007(11) -0.0045(12) -0.0094(14)
C8 0.069(2) 0.0467(16) 0.0335(14) -0.0008(11) -0.0041(14) -0.0036(15)
C9 0.079(3) 0.0538(19) 0.0407(17) -0.0053(14) -0.0068(17) -0.0129(18)
C10 0.075(2) 0.0525(18) 0.0338(14) 0.0022(12) -0.0061(15) -0.0190(17)
O10 0.0626(18) 0.093(2) 0.0562(18) 0.0290(17) -0.0028(15) -0.0138(18)
O11 0.078(2) 0.0636(17) 0.0553(17) 0.0014(13) -0.0010(16) 0.0137(16)
O12 0.0626(17) 0.0689(18) 0.0464(14) 0.0081(12) 0.0090(13) 0.0031(14)
O13 0.0653(19) 0.080(2) 0.0545(17) 0.0064(15) 0.0014(15) 0.0039(16)
O14 0.0634(18) 0.0469(14) 0.115(3) 0.0112(17) -0.037(2) -0.0011(13)
C11 0.068(2) 0.060(2) 0.0366(15) -0.0014(13) -0.0032(15) -0.0216(17)
C12 0.061(3) 0.084(3) 0.085(4) -0.026(3) -0.006(2) -0.010(2)
C13 0.061(3) 0.095(4) 0.137(7) -0.016(4) -0.006(4) -0.016(3)
C14 0.077(3) 0.088(4) 0.074(3) 0.010(3) -0.020(3) -0.035(3)
O15 0.073(3) 0.064(2) 0.0360(17) 0.000 0.000 -0.001(2)
C15 0.083(3) 0.062(2) 0.0390(17) 0.0021(15) -0.0076(18) -0.026(2)
C16 0.0546(17) 0.0461(14) 0.0280(12) -0.0006(10) -0.0045(12) -0.0023(12)
C17 0.058(2) 0.074(2) 0.0413(17) 0.0052(16) 0.0030(15) -0.0002(19)
C18 0.054(2) 0.083(3) 0.047(2) 0.0058(19) 0.0049(17) 0.010(2)
C19 0.065(2) 0.066(2) 0.0450(18) 0.0022(16) -0.0039(17) 0.0065(19)
C20 0.071(2) 0.0529(19) 0.0436(17) 0.0111(14) 0.0043(16) -0.0031(17)
C21 0.0560(18) 0.0562(19) 0.0471(18) 0.0073(14) 0.0048(16) 0.0046(15)
C22 0.074(3) 0.0536(19) 0.0451(18) 0.0110(14) 0.0091(17) -0.0033(18)
C23 0.094(3) 0.0540(18) 0.0169(10) -0.0010(10) -0.0030(14) 0.0083(18)
C24 0.108(4) 0.062(2) 0.0270(14) 0.0087(13) 0.0041(18) 0.015(2)
C25 0.144(5) 0.064(2) 0.0361(18) 0.0161(17) -0.005(3) 0.012(3)
C26 0.139(5) 0.067(2) 0.0318(16) 0.0040(16) -0.010(2) 0.030(3)
C27 0.103(3) 0.065(2) 0.0238(13) -0.0039(13) -0.0124(16) 0.023(2)
C28 0.095(4) 0.084(3) 0.045(2) -0.006(2) -0.016(2) 0.018(3)
C29 0.128(5) 0.097(4) 0.068(3) -0.017(3) -0.035(4) 0.043(4)
C30 0.141(6) 0.098(4) 0.065(3) 0.003(3) -0.018(4) 0.050(5)
C31 0.183(7) 0.075(3) 0.051(3) 0.008(2) -0.022(4) 0.047(4)
C32 0.065(2) 0.064(2) 0.0465(19) -0.0037(16) -0.0069(17) 0.0076(18)
C33 0.073(3) 0.064(2) 0.047(2) -0.0036(16) 0.0022(18) 0.007(2)
C34 0.072(3) 0.067(2) 0.0357(16) -0.0027(15) -0.0007(16) 0.008(2)
C35 0.063(2) 0.067(2) 0.0262(12) -0.0028(12) -0.0086(13) 0.0086(16)
C36 0.057(2) 0.063(2) 0.0410(17) -0.0113(15) -0.0083(15) 0.0063(17)
C37 0.066(2) 0.0606(19) 0.0272(12) 0.0023(13) -0.0044(13) 0.0082(17)
C38 0.079(2) 0.0465(16) 0.0267(12) -0.0044(10) -0.0019(14) 0.0026(16)
C39 0.081(3) 0.0505(17) 0.0245(12) -0.0058(11) -0.0059(14) 0.0027(16)
C40 0.110(4) 0.061(2) 0.0245(13) -0.0081(13) 0.0040(17) 0.006(2)
C41 0.092(3) 0.059(2) 0.0393(17) -0.0099(15) 0.0078(19) 0.013(2)
C42 0.079(3) 0.054(2) 0.0416(17) -0.0079(14) 0.0065(17) 0.0074(18)
C43 0.095(4) 0.083(4) 0.067(3) -0.012(3) -0.001(3) 0.027(3)
C44 0.100(5) 0.115(6) 0.097(5) -0.028(4) 0.013(4) 0.023(4)
C45 0.106(5) 0.117(6) 0.091(5) -0.034(4) 0.029(4) 0.013(4)
C46 0.119(5) 0.092(4) 0.061(3) -0.025(3) 0.032(3) 0.001(4)
C47 0.0619(18) 0.0432(14) 0.0242(11) -0.0019(9) -0.0047(11) -0.0033(13)
C48 0.072(2) 0.0462(15) 0.0228(11) -0.0012(10) 0.0062(12) 0.0073(15)
C49 0.0533(16) 0.0448(14) 0.0243(10) -0.0002(10) -0.0071(10) -0.0029(12)
C50 0.0510(16) 0.0445(14) 0.0256(11) 0.0023(9) -0.0010(10) -0.0002(12)
C51 0.0558(17) 0.0402(13) 0.0282(12) -0.0008(9) 0.0042(11) 0.0041(12)
C52 0.0536(17) 0.0514(16) 0.0237(11) -0.0002(10) 0.0018(11) 0.0051(13)
C53 0.0545(16) 0.0479(15) 0.0220(10) -0.0045(10) 0.0001(10) 0.0019(13)
C54 0.0473(14) 0.0461(14) 0.0259(11) -0.0026(9) -0.0036(10) -0.0008(11)
O1A 0.40(2) 0.137(9) 0.46(2) 0.068(13) -0.151(19) 0.004(12)
O2A 0.51(3) 0.35(2) 0.357(18) -0.006(18) -0.012(19) 0.15(2)
O3A 0.345(18) 0.241(15) 0.282(15) 0.054(14) -0.115(15) 0.077(14)
O4A 0.113(4) 0.084(3) 0.105(4) 0.010(3) -0.054(3) -0.011(3)
O5A 0.089(3) 0.0642(18) 0.0592(19) 0.0124(15) -0.0021(18) 0.0089(18)
O6A 0.073(2) 0.098(3) 0.121(4) 0.024(3) 0.014(3) -0.003(2)
O7A 0.156(5) 0.075(2) 0.0461(17) 0.0114(15) 0.026(2) 0.041(3)
O8A 0.089(2) 0.0690(19) 0.0478(15) 0.0034(13) 0.0016(17) 0.0084(18)
Cl3A 0.0851(8) 0.0853(8) 0.0510(5) -0.0026(5) 0.0144(5) 0.0315(6)
O9A 0.105(4) 0.110(4) 0.195(8) -0.048(5) -0.032(5) 0.025(3)
O10A 0.166(5) 0.141(5) 0.0483(19) -0.022(2) -0.006(3) 0.088(4)
O11A 0.112(5) 0.107(5) 0.363(16) -0.070(7) 0.059(7) 0.012(4)
O12A 0.251(10) 0.149(6) 0.053(3) 0.010(3) -0.009(4) 0.061(7)
C1B 0.045(2) 0.054(2) 0.047(2) 0.000 0.000 -0.011(2)
O2B 0.123(8) 0.250(17) 0.152(11) 0.000 0.000 -0.089(10)

loop_
_atom_type_symbol
_atom_type_description
_atom_type_scat_dispersion_real
_atom_type_scat_dispersion_imag
_atom_type_scat_source
C C 0.0033 0.0016 'International Tables Vol C Tables 4.2.6.8 and 6.1.1.4'
H H 0.0000 0.0000 'International Tables Vol C Tables 4.2.6.8 and 6.1.1.4'
N N 0.0064 0.0033 'International Tables Vol C Tables 4.2.6.8 and 6.1.1.4'
O O 0.0110 0.0060 'International Tables Vol C Tables 4.2.6.8 and 6.1.1.4'
Cl Cl 0.1472 0.1563 'International Tables Vol C Tables 4.2.6.8 and 6.1.1.4'
Ni Ni 0.3447 1.0913 'International Tables Vol C Tables 4.2.6.8 and 6.1.1.4'

loop_
_geom_angle_atom_site_label_1
_geom_angle_atom_site_label_2
_geom_angle_atom_site_label_3
_geom_angle
_geom_angle_site_symmetry_1
_geom_angle_site_symmetry_3
_geom_angle_publ_flag
O14 Ni01 O14 176.4(3) . 2_665 ?
O14 Ni01 N1 87.49(14) . 2_665 ?
O14 Ni01 N1 92.60(14) 2_665 2_665 ?
O14 Ni01 N1 92.60(14) . . ?
O14 Ni01 N1 87.49(14) 2_665 . ?
N1 Ni01 N1 177.09(18) 2_665 . ?
O14 Ni01 O15 88.19(14) . . ?
O14 Ni01 O15 88.19(14) 2_665 . ?
N1 Ni01 O15 91.46(9) 2_665 . ?
N1 Ni01 O15 91.46(9) . . ?
O14 Ni01 O1B 91.81(14) . . ?
O14 Ni01 O1B 91.81(14) 2_665 . ?
N1 Ni01 O1B 88.54(9) 2_665 . ?
N1 Ni01 O1B 88.54(9) . . ?
O15 Ni01 O1B 180.0 . . ?
C6 O2 C8 116.3(3) . . ?
C16 N2 C7 122.6(3) . . ?
C2 C3 C4 117.8(4) . . ?
C1 N1 C5 117.9(4) . . ?
C1 N1 Ni01 121.1(3) . . ?
C5 N1 Ni01 120.5(3) . . ?
O10 Ni02 O12 175.16(18) . . ?
O10 Ni02 O11 91.84(18) . . ?
O12 Ni02 O11 92.91(16) . . ?
O10 Ni02 N5 88.71(14) . 2_665 ?
O12 Ni02 N5 90.42(15) . 2_665 ?
O11 Ni02 N5 89.13(16) . 2_665 ?
O10 Ni02 N3 88.57(15) . . ?
O12 Ni02 N3 92.12(13) . . ?
O11 Ni02 N3 92.97(16) . . ?
N5 Ni02 N3 176.62(16) 2_665 . ?
O10 Ni02 O13 90.55(18) . . ?
O12 Ni02 O13 84.64(15) . . ?
O11 Ni02 O13 174.84(16) . . ?
N5 Ni02 O13 86.35(15) 2_665 . ?
N3 Ni02 O13 91.66(15) . . ?
C48 N4 C23 121.6(3) . . ?
C22 O5 C24 115.9(4) . . ?
C36 N5 C32 116.5(4) . . ?
C36 N5 Ni02 119.4(3) . 2_665 ?
C32 N5 Ni02 123.9(3) . 2_665 ?
C47 N6 C38 120.6(3) . . ?
C37 O8 C39 115.4(4) . . ?
O4A Cl1A O3A 113.8(7) . . ?
O4A Cl1A O1A 112.9(7) . . ?
O3A Cl1A O1A 109.2(8) . . ?
O4A Cl1A O2A 106.5(8) . . ?
O3A Cl1A O2A 107.6(8) . . ?
O1A Cl1A O2A 106.3(8) . . ?
O7A Cl2A O8A 116.4(3) . . ?
O7A Cl2A O5A 112.7(3) . . ?
O8A Cl2A O5A 113.8(2) . . ?
O7A Cl2A O6A 104.2(4) . . ?
O8A Cl2A O6A 101.6(3) . . ?
O5A Cl2A O6A 106.3(3) . . ?
C1B O1B Ni01 180.0 . . ?
N1 C1 C2 123.3(4) . . ?
C1 C2 C3 119.1(4) . . ?
C17 N3 C21 118.9(4) . . ?
C17 N3 Ni02 119.3(3) . . ?
C21 N3 Ni02 121.5(3) . . ?
C5 C4 C3 120.4(4) . . ?
C5 C4 C6 117.0(3) . . ?
C3 C4 C6 122.5(4) . . ?
N1 C5 C4 121.6(4) . . ?
O1 C6 O2 125.7(4) . . ?
O1 C6 C4 122.9(4) . . ?
O2 C6 C4 111.4(3) . . ?
N2 C7 C11 112.2(3) . . ?
N2 C7 C8 114.0(3) . . ?
C11 C7 C8 103.0(3) . . ?
O2 C8 C9 106.7(3) . . ?
O2 C8 C7 108.2(3) . . ?
C9 C8 C7 104.4(4) . . ?
C10 C9 C8 102.3(4) . . ?
C11 C10 C15 118.3(5) . . ?
C11 C10 C9 111.6(4) . . ?
C15 C10 C9 130.1(4) . . ?
C12 C11 C10 122.2(4) . . ?
C12 C11 C7 129.1(4) . . ?
C10 C11 C7 108.7(4) . . ?
C11 C12 C13 119.4(6) . . ?
C12 C13 C14 119.0(7) . . ?
C15 C14 C13 120.8(5) . . ?
C14 C15 C10 120.4(5) . . ?
O3 C16 N2 122.9(3) . . ?
O3 C16 C54 120.3(3) . . ?
N2 C16 C54 116.8(3) . . ?
N3 C17 C18 122.8(4) . . ?
C19 C18 C17 119.3(4) . . ?
C18 C19 C20 117.9(4) . . ?
C19 C20 C21 119.7(4) . . ?
C19 C20 C22 121.3(4) . . ?
C21 C20 C22 118.8(4) . . ?
N3 C21 C20 121.3(4) . . ?
O4 C22 O5 125.1(4) . . ?
O4 C22 C20 122.8(5) . . ?
O5 C22 C20 112.2(4) . . ?
N4 C23 C27 113.9(4) . . ?
N4 C23 C24 114.3(4) . . ?
C27 C23 C24 104.2(4) . . ?
O5 C24 C25 108.1(4) . . ?
O5 C24 C23 107.3(3) . . ?
C25 C24 C23 103.3(5) . . ?
C26 C25 C24 104.4(5) . . ?
C27 C26 C31 119.9(8) . . ?
C27 C26 C25 111.5(5) . . ?
C31 C26 C25 128.5(7) . . ?
C26 C27 C28 121.0(5) . . ?
C26 C27 C23 110.0(6) . . ?
C28 C27 C23 128.9(5) . . ?
C27 C28 C29 117.0(7) . . ?
C30 C29 C28 124.0(10) . . ?
C29 C30 C31 119.0(7) . . ?
C30 C31 C26 119.0(7) . . ?
N5 C32 C33 123.2(5) . . ?
C34 C33 C32 119.0(5) . . ?
C33 C34 C35 118.6(5) . . ?
C34 C35 C36 118.6(4) . . ?
C34 C35 C37 124.7(4) . . ?
C36 C35 C37 116.7(4) . . ?
N5 C36 C35 124.0(5) . . ?
O7 C37 O8 124.9(4) . . ?
O7 C37 C35 124.2(4) . . ?
O8 C37 C35 110.9(4) . . ?
N6 C38 C42 113.9(4) . . ?
N6 C38 C39 112.8(3) . . ?
C42 C38 C39 102.7(3) . . ?
O8 C39 C40 107.5(3) . . ?
O8 C39 C38 108.0(3) . . ?
C40 C39 C38 104.5(4) . . ?
C41 C40 C39 103.9(3) . . ?
O1C C1C C2C 118.3(14) . . ?
O1C C1C C4C 111.0(12) . . ?
C2C C1C C4C 111.1(14) . . ?
C1C C2C C3C 108.0(17) . . ?
C46 C41 C42 120.0(6) . . ?
C46 C41 C40 129.6(5) . . ?
C42 C41 C40 110.4(4) . . ?
C41 C42 C43 121.4(5) . . ?
C41 C42 C38 110.3(5) . . ?
C43 C42 C38 128.2(4) . . ?
C44 C43 C42 119.5(7) . . ?
C43 C44 C45 119.3(9) . . ?
C46 C45 C44 120.3(7) . . ?
C41 C46 C45 119.5(7) . . ?
O9 C47 N6 124.4(3) . . ?
O9 C47 C50 119.1(3) . . ?
N6 C47 C50 116.4(3) . . ?
O6 C48 N4 122.3(3) . . ?
O6 C48 C52 120.8(3) . . ?
N4 C48 C52 116.9(3) . . ?
C54 C49 C50 119.6(3) . . ?
C51 C50 C49 119.9(3) . . ?
C51 C50 C47 118.1(3) . . ?
C49 C50 C47 122.0(3) . . ?
C52 C51 C50 119.8(3) . . ?
C51 C52 C53 120.5(3) . . ?
C51 C52 C48 122.3(3) . . ?
C53 C52 C48 117.2(3) . . ?
C54 C53 C52 119.6(3) . . ?
C53 C54 C49 120.5(3) . . ?
C53 C54 C16 122.4(3) . . ?
C49 C54 C16 117.1(3) . . ?
O10A Cl3A O11A 114.7(7) . . ?
O10A Cl3A O9A 103.8(5) . . ?
O11A Cl3A O9A 101.8(5) . . ?
O10A Cl3A O12A 104.2(4) . . ?
O11A Cl3A O12A 127.3(9) . . ?
O9A Cl3A O12A 101.8(5) . . ?
C2B C1B C2B 142.4(13) . 2_665 ?
C2B C1B O1B 108.8(7) . . ?
C2B C1B O1B 108.8(7) 2_665 . ?

loop_
_geom_bond_atom_site_label_1
_geom_bond_atom_site_label_2
_geom_bond_distance
_geom_bond_site_symmetry_2
_geom_bond_publ_flag
Ni01 O14 2.045(4) . ?
Ni01 O14 2.045(4) 2_665 ?
Ni01 N1 2.052(4) 2_665 ?
Ni01 N1 2.052(4) . ?
Ni01 O15 2.078(4) . ?
Ni01 O1B 2.131(6) . ?
O2 C6 1.344(5) . ?
O2 C8 1.436(5) . ?
N2 C16 1.322(4) . ?
N2 C7 1.463(5) . ?
C3 C2 1.387(6) . ?
C3 C4 1.392(6) . ?
O3 C16 1.241(4) . ?
N1 C1 1.344(5) . ?
N1 C5 1.358(5) . ?
O1 C6 1.200(5) . ?
Ni02 O10 2.034(3) . ?
Ni02 O12 2.054(3) . ?
Ni02 O11 2.059(4) . ?
Ni02 N5 2.077(4) 2_665 ?
Ni02 N3 2.087(4) . ?
Ni02 O13 2.127(4) . ?
O4 C22 1.221(6) . ?
N4 C48 1.334(5) . ?
N4 C23 1.454(4) . ?
O5 C22 1.320(6) . ?
O5 C24 1.441(6) . ?
N5 C36 1.334(6) . ?
N5 C32 1.340(7) . ?
O6 C48 1.229(4) . ?
N6 C47 1.314(5) . ?
N6 C38 1.462(4) . ?
O7 C37 1.193(6) . ?
O8 C37 1.342(5) . ?
O8 C39 1.443(5) . ?
O9 C47 1.237(5) . ?
Cl1A O4A 1.433(6) . ?
Cl1A O3A 1.476(9) . ?
Cl1A O1A 1.487(10) . ?
Cl1A O2A 1.555(10) . ?
Cl2A O7A 1.368(4) . ?
Cl2A O8A 1.414(4) . ?
Cl2A O5A 1.418(4) . ?
Cl2A O6A 1.472(5) . ?
O1B C1B 1.455(7) . ?
C2B C1B 1.399(10) . ?
C1 C2 1.370(7) . ?
N3 C17 1.326(6) . ?
N3 C21 1.340(6) . ?
C4 C5 1.368(6) . ?
C4 C6 1.507(5) . ?
C7 C11 1.519(6) . ?
C7 C8 1.551(6) . ?
C8 C9 1.540(6) . ?
C9 C10 1.505(8) . ?
C10 C11 1.400(6) . ?
C10 C15 1.409(6) . ?
C11 C12 1.354(8) . ?
C12 C13 1.401(9) . ?
C13 C14 1.420(11) . ?
C14 C15 1.348(10) . ?
C16 C54 1.496(5) . ?
C17 C18 1.379(7) . ?
C18 C19 1.378(7) . ?
C19 C20 1.388(7) . ?
C20 C21 1.391(6) . ?
C20 C22 1.509(6) . ?
C23 C27 1.517(7) . ?
C23 C24 1.567(8) . ?
C24 C25 1.552(7) . ?
C25 C26 1.519(12) . ?
C26 C27 1.367(8) . ?
C26 C31 1.412(9) . ?
C27 C28 1.395(10) . ?
C28 C29 1.397(9) . ?
C29 C30 1.325(14) . ?
C30 C31 1.406(15) . ?
C32 C33 1.384(7) . ?
C33 C34 1.374(7) . ?
C34 C35 1.377(7) . ?
C35 C36 1.381(6) . ?
C35 C37 1.510(7) . ?
C38 C42 1.503(7) . ?
C38 C39 1.565(6) . ?
C39 C40 1.525(6) . ?
C40 C41 1.506(9) . ?
C1C O1C 1.425(17) . ?
C1C C2C 1.468(12) . ?
C1C C4C 1.550(12) . ?
C2C C3C 1.510(12) . ?
C41 C46 1.363(8) . ?
C41 C42 1.397(6) . ?
C42 C43 1.397(9) . ?
C43 C44 1.352(12) . ?
C44 C45 1.442(13) . ?
C45 C46 1.392(13) . ?
C47 C50 1.499(4) . ?
C48 C52 1.496(4) . ?
C49 C54 1.401(4) . ?
C49 C50 1.403(5) . ?
C50 C51 1.396(4) . ?
C51 C52 1.393(4) . ?
C52 C53 1.402(5) . ?
C53 C54 1.386(4) . ?
Cl3A O10A 1.350(4) . ?
Cl3A O11A 1.373(9) . ?
Cl3A O9A 1.430(8) . ?
Cl3A O12A 1.483(8) . ?
